data_2018271
loop_
_publ_author_name
'Schwarzer, Anke'
'Weber, Edwin'

_publ_section_title
;
 Three new fluorinated <i>N</i>-phenyl-substituted pentacyclic
 ethanoanthracenedicarboximides
;
_journal_coeditor_code EG3076
_journal_issue 11
_journal_name_full 'Acta Crystallographica Section C'
_journal_page_first o457
_journal_page_last o460
_journal_paper_doi 10.1107/S0108270111042454
_journal_volume 67
_journal_year 2011
_chemical_formula_iupac 'C24 H15 F2 N O2'
_chemical_formula_moiety 'C24 H15 F2 N O2'
_chemical_formula_sum 'C24 H15 F2 N O2'
_chemical_formula_weight 387.37
_chemical_name_systematic <i>N</i>-(3,5-Difluorophenyl)-9,10-dihydro-9,10-ethanoanthracene-11,12-dicarboximide
_space_group_IT_number 14
_symmetry_cell_setting monoclinic
_symmetry_space_group_name_Hall '-P 2ybc'
_symmetry_space_group_name_H-M 'P 1 21/c 1'
_atom_sites_solution_hydrogens geom
_atom_sites_solution_primary direct
_atom_sites_solution_secondary difmap
_audit_creation_method SHELXL-97
_cell_angle_alpha 90.00
_cell_angle_beta 94.852(4)
_cell_angle_gamma 90.00
_cell_formula_units_Z 4
_cell_length_a 18.229(2)
_cell_length_b 11.7659(13)
_cell_length_c 8.1599(10)
_cell_measurement_reflns_used 5782
_cell_measurement_temperature 93(2)
_cell_measurement_theta_max 31.42
_cell_measurement_theta_min 2.24
_cell_volume 1743.9(3)
_computing_cell_refinement 'SMART (Bruker, 2007)'
_computing_data_collection 'SMART (Bruker, 2007)'
_computing_data_reduction 'SAINT (Bruker, 2007)'
_computing_molecular_graphics 'SHELXTL (Sheldrick, 2008)'
_computing_publication_material 'SHELXTL (Sheldrick, 2008)'
_computing_structure_refinement 'SHELXL97 (Sheldrick, 2008)'
_computing_structure_solution 'SHELXS97 (Sheldrick, 2008)'
_diffrn_ambient_temperature 93(2)
_diffrn_measured_fraction_theta_full 0.996
_diffrn_measured_fraction_theta_max 0.996
_diffrn_measurement_device_type 'Bruker SMART CCD area-detector'
_diffrn_measurement_method '\f and \w scans'
_diffrn_radiation_monochromator graphite
_diffrn_radiation_source 'fine-focus sealed tube'
_diffrn_radiation_type MoK\a
_diffrn_radiation_wavelength 0.71073
_diffrn_reflns_av_R_equivalents 0.0316
_diffrn_reflns_av_sigmaI/netI 0.0226
_diffrn_reflns_limit_h_max 21
_diffrn_reflns_limit_h_min -21
_diffrn_reflns_limit_k_max 13
_diffrn_reflns_limit_k_min -13
_diffrn_reflns_limit_l_max 9
_diffrn_reflns_limit_l_min -9
_diffrn_reflns_number 16554
_diffrn_reflns_theta_full 25.00
_diffrn_reflns_theta_max 25.00
_diffrn_reflns_theta_min 2.06
_exptl_absorpt_coefficient_mu 0.108
_exptl_absorpt_correction_type none
_exptl_crystal_colour colourless
_exptl_crystal_density_diffrn 1.475
_exptl_crystal_density_method 'not measured'
_exptl_crystal_description splitter
_exptl_crystal_F_000 800
_exptl_crystal_size_max 0.40
_exptl_crystal_size_mid 0.23
_exptl_crystal_size_min 0.23
_refine_diff_density_max 0.272
_refine_diff_density_min -0.212
_refine_ls_extinction_method none
_refine_ls_goodness_of_fit_ref 1.176
_refine_ls_hydrogen_treatment constr
_refine_ls_matrix_type full
_refine_ls_number_parameters 262
_refine_ls_number_reflns 3043
_refine_ls_number_restraints 0
_refine_ls_restrained_S_all 1.176
_refine_ls_R_factor_all 0.0539
_refine_ls_R_factor_gt 0.0484
_refine_ls_shift/su_max 0.000
_refine_ls_shift/su_mean 0.000
_refine_ls_structure_factor_coef Fsqd
_refine_ls_weighting_details 'calc w=1/[\s^2^(Fo^2^)+(0.0212P)^2^+2.9969P] where P=(Fo^2^+2Fc^2^)/3'
_refine_ls_weighting_scheme calc
_refine_ls_wR_factor_gt 0.1097
_refine_ls_wR_factor_ref 0.1124
_reflns_number_gt 2714
_reflns_number_total 3043
_reflns_threshold_expression I>2\s(I)
_cod_data_source_file eg3076.cif
_cod_data_source_block IIa
_cod_original_cell_volume 1743.9(4)
_cod_original_sg_symbol_H-M 'P 21/c'
_cod_database_code 2018271
_cod_database_fobs_code 2018271

loop_
_symmetry_equiv_pos_as_xyz
'x, y, z'
'-x, y+1/2, -z+1/2'
'-x, -y, -z'
'x, -y-1/2, z-1/2'

loop_
_atom_site_type_symbol
_atom_site_label
_atom_site_fract_x
_atom_site_fract_y
_atom_site_fract_z
_atom_site_U_iso_or_equiv
_atom_site_adp_type
_atom_site_calc_flag
_atom_site_refinement_flags
_atom_site_occupancy
_atom_site_symmetry_multiplicity
O O1 0.22080(9) 0.23466(14) 0.4012(2) 0.0188(4) Uani d . 1 1
O O2 0.34559(9) 0.48851(14) 0.1009(2) 0.0187(4) Uani d . 1 1
N N1 0.29850(10) 0.34778(17) 0.2611(2) 0.0142(4) Uani d . 1 1
F F1 0.44912(8) 0.01525(12) 0.3063(2) 0.0284(4) Uani d . 1 1
F F2 0.54170(8) 0.35828(13) 0.53401(19) 0.0275(4) Uani d . 1 1
C C1 0.37474(13) 0.1780(2) 0.2833(3) 0.0177(5) Uani d . 1 1
H H1 0.3363 0.1359 0.2257 0.021 Uiso calc R 1 1
C C2 0.44046(13) 0.1271(2) 0.3382(3) 0.0193(5) Uani d . 1 1
C C3 0.49801(13) 0.1849(2) 0.4217(3) 0.0209(5) Uani d . 1 1
H H3 0.5428 0.1481 0.4581 0.025 Uiso calc R 1 1
C C4 0.48682(13) 0.2988(2) 0.4492(3) 0.0196(5) Uani d . 1 1
C C5 0.42280(13) 0.3561(2) 0.3980(3) 0.0184(5) Uani d . 1 1
H H5 0.4173 0.4350 0.4186 0.022 Uiso calc R 1 1
C C6 0.36683(12) 0.2932(2) 0.3150(3) 0.0142(5) Uani d . 1 1
C C7 0.23006(12) 0.3128(2) 0.3080(3) 0.0144(5) Uani d . 1 1
C C8 0.17085(12) 0.3902(2) 0.2262(3) 0.0145(5) Uani d . 1 1
H H8 0.1356 0.3450 0.1515 0.017 Uiso calc R 1 1
C C9 0.21323(12) 0.47515(19) 0.1256(3) 0.0138(5) Uani d . 1 1
H H9 0.1963 0.4692 0.0061 0.017 Uiso calc R 1 1
C C10 0.29345(12) 0.4418(2) 0.1540(3) 0.0136(5) Uani d . 1 1
C C11 0.12817(12) 0.4557(2) 0.3567(3) 0.0146(5) Uani d . 1 1
H H11 0.0994 0.4033 0.4233 0.018 Uiso calc R 1 1
C C12 0.07913(13) 0.5402(2) 0.2585(3) 0.0151(5) Uani d . 1 1
C C13 0.00274(13) 0.5441(2) 0.2488(3) 0.0170(5) Uani d . 1 1
H H13 -0.0242 0.4917 0.3089 0.020 Uiso calc R 1 1
C C14 -0.03395(13) 0.6267(2) 0.1491(3) 0.0191(5) Uani d . 1 1
H H14 -0.0862 0.6307 0.1423 0.023 Uiso calc R 1 1
C C15 0.00538(13) 0.7027(2) 0.0600(3) 0.0193(5) Uani d . 1 1
H H15 -0.0202 0.7580 -0.0076 0.023 Uiso calc R 1 1
C C16 0.08209(13) 0.6985(2) 0.0689(3) 0.0170(5) Uani d . 1 1
H H16 0.1089 0.7502 0.0074 0.020 Uiso calc R 1 1
C C17 0.11857(13) 0.6176(2) 0.1689(3) 0.0144(5) Uani d . 1 1
C C18 0.20136(12) 0.5988(2) 0.1886(3) 0.0142(5) Uani d . 1 1
H H18 0.2286 0.6566 0.1274 0.017 Uiso calc R 1 1
C C19 0.22644(13) 0.59681(19) 0.3713(3) 0.0145(5) Uani d . 1 1
C C20 0.28687(12) 0.6542(2) 0.4460(3) 0.0152(5) Uani d . 1 1
H H20 0.3150 0.7035 0.3837 0.018 Uiso calc R 1 1
C C21 0.30578(13) 0.6385(2) 0.6141(3) 0.0181(5) Uani d . 1 1
H H21 0.3472 0.6772 0.6661 0.022 Uiso calc R 1 1
C C22 0.26451(13) 0.5669(2) 0.7059(3) 0.0182(5) Uani d . 1 1
H H22 0.2767 0.5588 0.8208 0.022 Uiso calc R 1 1
C C23 0.20508(13) 0.5067(2) 0.6292(3) 0.0168(5) Uani d . 1 1
H H23 0.1776 0.4562 0.6912 0.020 Uiso calc R 1 1
C C24 0.18627(12) 0.5211(2) 0.4619(3) 0.0142(5) Uani d . 1 1

loop_
_atom_site_aniso_label
_atom_site_aniso_U_11
_atom_site_aniso_U_22
_atom_site_aniso_U_33
_atom_site_aniso_U_12
_atom_site_aniso_U_13
_atom_site_aniso_U_23
O1 0.0173(9) 0.0177(9) 0.0218(9) -0.0009(7) 0.0028(7) 0.0058(7)
O2 0.0164(9) 0.0201(9) 0.0204(9) 0.0004(7) 0.0055(7) 0.0027(7)
N1 0.0123(10) 0.0143(10) 0.0157(10) -0.0008(8) 0.0009(8) 0.0000(8)
F1 0.0268(8) 0.0179(8) 0.0407(9) 0.0073(6) 0.0035(7) 0.0005(7)
F2 0.0153(7) 0.0337(9) 0.0324(9) -0.0035(6) -0.0053(6) -0.0024(7)
C1 0.0163(12) 0.0195(13) 0.0176(12) -0.0014(10) 0.0031(9) -0.0010(10)
C2 0.0204(13) 0.0151(13) 0.0231(13) 0.0031(10) 0.0061(10) 0.0041(10)
C3 0.0144(12) 0.0266(14) 0.0218(13) 0.0044(10) 0.0028(10) 0.0050(11)
C4 0.0129(12) 0.0278(14) 0.0179(12) -0.0042(10) 0.0003(9) -0.0003(10)
C5 0.0186(12) 0.0179(13) 0.0192(12) -0.0001(10) 0.0038(9) -0.0001(10)
C6 0.0125(11) 0.0161(12) 0.0146(12) 0.0010(9) 0.0039(9) 0.0031(9)
C7 0.0123(11) 0.0145(12) 0.0162(12) -0.0005(9) 0.0015(9) -0.0021(10)
C8 0.0132(11) 0.0154(12) 0.0149(11) -0.0017(9) 0.0017(9) -0.0003(9)
C9 0.0137(11) 0.0154(12) 0.0123(11) -0.0014(9) 0.0008(9) -0.0004(9)
C10 0.0154(12) 0.0153(12) 0.0099(11) -0.0009(9) 0.0004(9) -0.0035(9)
C11 0.0127(11) 0.0166(12) 0.0149(11) 0.0014(9) 0.0034(9) 0.0027(9)
C12 0.0153(12) 0.0168(12) 0.0133(11) -0.0003(9) 0.0015(9) -0.0024(9)
C13 0.0141(12) 0.0206(13) 0.0168(12) -0.0008(10) 0.0039(9) -0.0021(10)
C14 0.0134(12) 0.0253(14) 0.0184(12) 0.0031(10) 0.0004(9) -0.0015(10)
C15 0.0199(13) 0.0199(13) 0.0174(12) 0.0050(10) -0.0018(10) -0.0006(10)
C16 0.0192(12) 0.0167(12) 0.0151(12) 0.0000(10) 0.0011(9) 0.0001(9)
C17 0.0146(11) 0.0153(12) 0.0132(11) 0.0017(9) -0.0001(9) -0.0013(9)
C18 0.0142(12) 0.0144(12) 0.0140(11) -0.0003(9) 0.0017(9) 0.0032(9)
C19 0.0153(12) 0.0126(12) 0.0157(12) 0.0042(9) 0.0026(9) -0.0007(9)
C20 0.0137(11) 0.0150(12) 0.0172(12) 0.0017(9) 0.0026(9) 0.0006(9)
C21 0.0162(12) 0.0177(13) 0.0202(12) 0.0023(10) -0.0006(9) -0.0042(10)
C22 0.0208(12) 0.0216(13) 0.0123(11) 0.0042(10) 0.0013(9) -0.0006(10)
C23 0.0165(12) 0.0178(12) 0.0166(12) 0.0041(10) 0.0049(9) 0.0029(10)
C24 0.0120(11) 0.0150(12) 0.0158(12) 0.0027(9) 0.0028(9) -0.0013(9)

loop_
_atom_type_symbol
_atom_type_description
_atom_type_scat_dispersion_real
_atom_type_scat_dispersion_imag
_atom_type_scat_source
C C 0.0033 0.0016 'International Tables Vol C Tables 4.2.6.8 and 6.1.1.4'
H H 0.0000 0.0000 'International Tables Vol C Tables 4.2.6.8 and 6.1.1.4'
N N 0.0061 0.0033 'International Tables Vol C Tables 4.2.6.8 and 6.1.1.4'
O O 0.0106 0.0060 'International Tables Vol C Tables 4.2.6.8 and 6.1.1.4'
F F 0.0171 0.0103 'International Tables Vol C Tables 4.2.6.8 and 6.1.1.4'

loop_
_geom_angle_atom_site_label_1
_geom_angle_atom_site_label_2
_geom_angle_atom_site_label_3
_geom_angle
C7 N1 C10 112.86(19)
C7 N1 C6 123.72(19)
C10 N1 C6 123.41(19)
C2 C1 C6 117.6(2)
C2 C1 H1 121.2
C6 C1 H1 121.2
F1 C2 C1 118.2(2)
F1 C2 C3 118.5(2)
C1 C2 C3 123.3(2)
C4 C3 C2 116.3(2)
C4 C3 H3 121.9
C2 C3 H3 121.9
F2 C4 C3 118.1(2)
F2 C4 C5 117.9(2)
C3 C4 C5 124.0(2)
C4 C5 C6 117.0(2)
C4 C5 H5 121.5
C6 C5 H5 121.5
C1 C6 C5 121.8(2)
C1 C6 N1 118.7(2)
C5 C6 N1 119.5(2)
O1 C7 N1 124.7(2)
O1 C7 C8 126.6(2)
N1 C7 C8 108.66(19)
C7 C8 C9 104.64(18)
C7 C8 C11 111.70(18)
C9 C8 C11 109.95(18)
C7 C8 H8 110.1
C9 C8 H8 110.1
C11 C8 H8 110.1
C10 C9 C8 105.75(18)
C10 C9 C18 110.48(18)
C8 C9 C18 109.80(18)
C10 C9 H9 110.2
C8 C9 H9 110.2
C18 C9 H9 110.2
O2 C10 N1 124.6(2)
O2 C10 C9 127.3(2)
N1 C10 C9 108.09(19)
C24 C11 C12 108.57(19)
C24 C11 C8 105.69(18)
C12 C11 C8 105.46(18)
C24 C11 H11 112.2
C12 C11 H11 112.2
C8 C11 H11 112.2
C13 C12 C17 120.3(2)
C13 C12 C11 126.5(2)
C17 C12 C11 113.3(2)
C12 C13 C14 118.9(2)
C12 C13 H13 120.5
C14 C13 H13 120.5
C15 C14 C13 120.5(2)
C15 C14 H14 119.7
C13 C14 H14 119.7
C14 C15 C16 120.6(2)
C14 C15 H15 119.7
C16 C15 H15 119.7
C17 C16 C15 118.9(2)
C17 C16 H16 120.5
C15 C16 H16 120.5
C16 C17 C12 120.7(2)
C16 C17 C18 125.8(2)
C12 C17 C18 113.4(2)
C17 C18 C19 108.62(18)
C17 C18 C9 105.31(18)
C19 C18 C9 105.61(18)
C17 C18 H18 112.3
C19 C18 H18 112.3
C9 C18 H18 112.3
C20 C19 C24 120.5(2)
C20 C19 C18 125.7(2)
C24 C19 C18 113.5(2)
C19 C20 C21 119.2(2)
C19 C20 H20 120.4
C21 C20 H20 120.4
C22 C21 C20 120.6(2)
C22 C21 H21 119.7
C20 C21 H21 119.7
C21 C22 C23 120.0(2)
C21 C22 H22 120.0
C23 C22 H22 120.0
C24 C23 C22 119.7(2)
C24 C23 H23 120.1
C22 C23 H23 120.1
C23 C24 C19 119.9(2)
C23 C24 C11 126.7(2)
C19 C24 C11 113.2(2)

loop_
_geom_bond_atom_site_label_1
_geom_bond_atom_site_label_2
_geom_bond_distance
O1 C7 1.214(3)
O2 C10 1.210(3)
N1 C7 1.398(3)
N1 C10 1.408(3)
N1 C6 1.437(3)
F1 C2 1.353(3)
F2 C4 1.361(3)
C1 C2 1.380(3)
C1 C6 1.389(3)
C1 H1 0.9500
C2 C3 1.380(4)
C3 C4 1.377(4)
C3 H3 0.9500
C4 C5 1.382(3)
C5 C6 1.390(3)
C5 H5 0.9500
C7 C8 1.522(3)
C8 C9 1.542(3)
C8 C11 1.573(3)
C8 H8 1.0000
C9 C10 1.513(3)
C9 C18 1.564(3)
C9 H9 1.0000
C11 C24 1.516(3)
C11 C12 1.519(3)
C11 H11 1.0000
C12 C13 1.389(3)
C12 C17 1.404(3)
C13 C14 1.400(3)
C13 H13 0.9500
C14 C15 1.389(4)
C14 H14 0.9500
C15 C16 1.395(3)
C15 H15 0.9500
C16 C17 1.386(3)
C16 H16 0.9500
C17 C18 1.520(3)
C18 C19 1.522(3)
C18 H18 1.0000
C19 C20 1.388(3)
C19 C24 1.403(3)
C20 C21 1.398(3)
C20 H20 0.9500
C21 C22 1.390(3)
C21 H21 0.9500
C22 C23 1.397(3)
C22 H22 0.9500
C23 C24 1.389(3)
C23 H23 0.9500

loop_
_geom_hbond_atom_site_label_D
_geom_hbond_atom_site_label_H
_geom_hbond_atom_site_label_A
_geom_hbond_site_symmetry_A
_geom_hbond_distance_DH
_geom_hbond_distance_HA
_geom_hbond_distance_DA
_geom_hbond_angle_DHA
C22 H22 O2 1_556 0.95 2.65 3.552(3) 159.8
C5 H5 F2 3_666 0.95 2.56 3.458(3) 156.8
C9 H9 O1 4_565 1.00 2.60 3.084(3) 109.8

loop_
_geom_torsion_atom_site_label_1
_geom_torsion_atom_site_label_2
_geom_torsion_atom_site_label_3
_geom_torsion_atom_site_label_4
_geom_torsion
C6 C1 C2 F1 -179.2(2)
C6 C1 C2 C3 -0.3(4)
F1 C2 C3 C4 179.2(2)
C1 C2 C3 C4 0.2(4)
C2 C3 C4 F2 178.7(2)
C2 C3 C4 C5 -0.3(4)
F2 C4 C5 C6 -178.5(2)
C3 C4 C5 C6 0.5(4)
C2 C1 C6 C5 0.5(4)
C2 C1 C6 N1 -179.1(2)
C4 C5 C6 C1 -0.5(3)
C4 C5 C6 N1 179.0(2)
C7 N1 C6 C1 57.4(3)
C10 N1 C6 C1 -122.0(2)
C7 N1 C6 C5 -122.2(2)
C10 N1 C6 C5 58.4(3)
C10 N1 C7 O1 -178.9(2)
C6 N1 C7 O1 1.6(4)
C10 N1 C7 C8 -0.3(3)
C6 N1 C7 C8 -179.70(19)
O1 C7 C8 C9 178.6(2)
N1 C7 C8 C9 -0.1(2)
O1 C7 C8 C11 59.6(3)
N1 C7 C8 C11 -119.0(2)
C7 C8 C9 C10 0.3(2)
C11 C8 C9 C10 120.43(19)
C7 C8 C9 C18 -118.87(19)
C11 C8 C9 C18 1.2(2)
C7 N1 C10 O2 178.0(2)
C6 N1 C10 O2 -2.6(3)
C7 N1 C10 C9 0.5(2)
C6 N1 C10 C9 179.93(19)
C8 C9 C10 O2 -177.9(2)
C18 C9 C10 O2 -59.1(3)
C8 C9 C10 N1 -0.5(2)
C18 C9 C10 N1 118.3(2)
C7 C8 C11 C24 57.5(2)
C9 C8 C11 C24 -58.2(2)
C7 C8 C11 C12 172.43(19)
C9 C8 C11 C12 56.7(2)
C24 C11 C12 C13 -128.5(2)
C8 C11 C12 C13 118.6(2)
C24 C11 C12 C17 53.0(2)
C8 C11 C12 C17 -59.9(2)
C17 C12 C13 C14 -0.2(3)
C11 C12 C13 C14 -178.6(2)
C12 C13 C14 C15 0.6(4)
C13 C14 C15 C16 -0.3(4)
C14 C15 C16 C17 -0.4(4)
C15 C16 C17 C12 0.7(3)
C15 C16 C17 C18 177.9(2)
C13 C12 C17 C16 -0.4(3)
C11 C12 C17 C16 178.2(2)
C13 C12 C17 C18 -177.9(2)
C11 C12 C17 C18 0.6(3)
C16 C17 C18 C19 129.6(2)
C12 C17 C18 C19 -53.0(3)
C16 C17 C18 C9 -117.7(2)
C12 C17 C18 C9 59.7(2)
C10 C9 C18 C17 -174.61(18)
C8 C9 C18 C17 -58.4(2)
C10 C9 C18 C19 -59.8(2)
C8 C9 C18 C19 56.5(2)
C17 C18 C19 C20 -133.8(2)
C9 C18 C19 C20 113.6(2)
C17 C18 C19 C24 51.8(3)
C9 C18 C19 C24 -60.7(2)
C24 C19 C20 C21 -2.1(3)
C18 C19 C20 C21 -176.1(2)
C19 C20 C21 C22 -0.3(3)
C20 C21 C22 C23 2.2(4)
C21 C22 C23 C24 -1.7(4)
C22 C23 C24 C19 -0.7(3)
C22 C23 C24 C11 174.3(2)
C20 C19 C24 C23 2.6(3)
C18 C19 C24 C23 177.3(2)
C20 C19 C24 C11 -173.0(2)
C18 C19 C24 C11 1.6(3)
C12 C11 C24 C23 130.4(2)
C8 C11 C24 C23 -116.8(2)
C12 C11 C24 C19 -54.2(2)
C8 C11 C24 C19 58.5(2)
